data_4302940
loop_
_publ_author_name
'Yanyan Mulyana'
'Ayman Nafady'
'Arindam Mukherjee'
'Roland Bircher'
'Boujemaa Moubaraki'
'Keith S. Murray'
'Alan M. Bond'
'Brendan F. Abrahams'
'Colette Boskovic'

_publ_section_title
;
New Family of Ferric Spin Clusters Incorporating
Redox-Activeortho-Dioxolene Ligands
;
_journal_name_full 'Inorganic Chemistry'
_journal_page_first 7765
_journal_page_last 7781
_journal_paper_doi 10.1021/ic900729d
_journal_volume 48
_journal_year 2009
_chemical_formula_sum 'C56 H62 Cl12 Fe2 N4 O8'
_chemical_formula_weight 1456.20
_chemical_name_systematic
;
 ?
;
_space_group_IT_number 14
_symmetry_cell_setting monoclinic
_symmetry_space_group_name_Hall '-P 2yn'
_symmetry_space_group_name_H-M 'P 1 21/n 1'
_atom_sites_solution_hydrogens geom
_atom_sites_solution_primary direct
_atom_sites_solution_secondary difmap
_audit_creation_method SHELXL-97
_cell_angle_alpha 90.00
_cell_angle_beta 115.828(2)
_cell_angle_gamma 90.00
_cell_formula_units_Z 4
_cell_length_a 18.315(3)
_cell_length_b 18.744(2)
_cell_length_c 19.976(3)
_cell_measurement_temperature 130(2)
_cell_volume 6172.6(15)
_computing_structure_refinement 'SHELXL-97 (Sheldrick, 1997)'
_diffrn_ambient_temperature 130(2)
_diffrn_measured_fraction_theta_full 0.971
_diffrn_measured_fraction_theta_max 0.971
_diffrn_radiation_monochromator graphite
_diffrn_radiation_source 'fine-focus sealed tube'
_diffrn_radiation_type CuK\a
_diffrn_radiation_wavelength 1.54184
_diffrn_reflns_av_R_equivalents 0.0982
_diffrn_reflns_av_sigmaI/netI 0.0784
_diffrn_reflns_limit_h_max 22
_diffrn_reflns_limit_h_min -22
_diffrn_reflns_limit_k_max 22
_diffrn_reflns_limit_k_min -23
_diffrn_reflns_limit_l_max 19
_diffrn_reflns_limit_l_min -24
_diffrn_reflns_number 28171
_diffrn_reflns_theta_full 73.40
_diffrn_reflns_theta_max 73.40
_diffrn_reflns_theta_min 4.96
_exptl_absorpt_coefficient_mu 9.013
_exptl_absorpt_correction_T_max 0.5325
_exptl_absorpt_correction_T_min 0.1231
_exptl_absorpt_correction_type multi-scan
_exptl_absorpt_process_details ABSPACK
_exptl_crystal_colour 'dark red'
_exptl_crystal_density_diffrn 1.567
_exptl_crystal_density_method 'not measured'
_exptl_crystal_description needle
_exptl_crystal_F_000 2984
_exptl_crystal_size_max 0.40
_exptl_crystal_size_mid 0.15
_exptl_crystal_size_min 0.08
_refine_diff_density_max 1.674
_refine_diff_density_min -0.872
_refine_diff_density_rms 0.149
_refine_ls_extinction_method none
_refine_ls_goodness_of_fit_ref 1.077
_refine_ls_hydrogen_treatment constr
_refine_ls_matrix_type full
_refine_ls_number_parameters 739
_refine_ls_number_reflns 12069
_refine_ls_number_restraints 0
_refine_ls_restrained_S_all 1.077
_refine_ls_R_factor_all 0.0837
_refine_ls_R_factor_gt 0.0705
_refine_ls_shift/su_max 0.001
_refine_ls_shift/su_mean 0.000
_refine_ls_structure_factor_coef Fsqd
_refine_ls_weighting_details 'calc w=1/[\s^2^(Fo^2^)+(0.1049P)^2^+15.3282P] where P=(Fo^2^+2Fc^2^)/3'
_refine_ls_weighting_scheme calc
_refine_ls_wR_factor_gt 0.1802
_refine_ls_wR_factor_ref 0.1924
_reflns_number_gt 9910
_reflns_number_total 12069
_reflns_threshold_expression >2sigma(I)
_cod_data_source_file ic900729d_si_001_7.cif
_cod_data_source_block compound_8
_cod_database_code 4302940

loop_
_symmetry_equiv_pos_as_xyz
'x, y, z'
'-x+1/2, y+1/2, -z+1/2'
'-x, -y, -z'
'x-1/2, -y-1/2, z-1/2'

loop_
_atom_site_label
_atom_site_type_symbol
_atom_site_fract_x
_atom_site_fract_y
_atom_site_fract_z
_atom_site_U_iso_or_equiv
_atom_site_adp_type
_atom_site_occupancy
_atom_site_symmetry_multiplicity
_atom_site_calc_flag
_atom_site_refinement_flags
_atom_site_disorder_assembly
_atom_site_disorder_group
Cl21 Cl 0.0116(2) 0.60055(16) 0.65810(17) 0.0936(9) Uani 1 1 d . . .
Cl20 Cl -0.0711(4) 0.55480(17) 0.50918(19) 0.162(2) Uani 1 1 d . . .
C56 C -0.0751(5) 0.6081(5) 0.5757(6) 0.068(3) Uani 1 1 d . . .
H56A H -0.1228 0.5951 0.5842 0.082 Uiso 1 1 calc R . .
H56B H -0.0817 0.6583 0.5586 0.082 Uiso 1 1 calc R . .
Fe1 Fe 0.13233(4) 0.88739(4) 0.29840(4) 0.01017(16) Uani 1 1 d . . .
Fe2 Fe -0.00366(4) 1.00806(4) 0.24474(4) 0.00937(16) Uani 1 1 d . . .
Cl3 Cl -0.22620(7) 0.89911(6) 0.01949(6) 0.0200(2) Uani 1 1 d . . .
Cl4 Cl -0.07917(7) 1.20398(6) 0.05509(7) 0.0206(2) Uani 1 1 d . . .
Cl5 Cl -0.22437(7) 1.07856(6) 0.31747(7) 0.0224(3) Uani 1 1 d . . .
Cl6 Cl 0.12859(7) 1.19505(6) 0.43811(6) 0.0208(2) Uani 1 1 d . . .
Cl7 Cl -0.16811(7) 1.19852(7) 0.43682(7) 0.0251(3) Uani 1 1 d . . .
Cl8 Cl -0.22263(7) 1.15954(6) -0.09558(7) 0.0237(3) Uani 1 1 d . . .
Cl10 Cl -0.28824(7) 1.00208(7) -0.11599(7) 0.0245(3) Uani 1 1 d . . .
Cl11 Cl 0.01100(8) 1.25281(7) 0.50322(7) 0.0270(3) Uani 1 1 d . . .
O8 O 0.05275(18) 1.08248(16) 0.32175(17) 0.0131(6) Uani 1 1 d . . .
O2 O 0.08640(18) 0.96728(16) 0.22368(17) 0.0116(6) Uani 1 1 d . . .
O7 O -0.09343(18) 1.02772(16) 0.27687(18) 0.0136(6) Uani 1 1 d . . .
O4 O 0.04114(18) 0.92712(16) 0.31765(17) 0.0125(6) Uani 1 1 d . . .
O1 O 0.1378(2) 0.79914(17) 0.34829(19) 0.0191(7) Uani 1 1 d . . .
O5 O -0.09106(18) 0.96088(16) 0.15649(17) 0.0126(6) Uani 1 1 d . . .
O3 O 0.23463(19) 0.88416(17) 0.29334(18) 0.0155(6) Uani 1 1 d . . .
O6 O -0.02391(18) 1.08750(16) 0.16869(18) 0.0146(6) Uani 1 1 d . . .
N1 N 0.0652(2) 0.82865(19) 0.1978(2) 0.0118(7) Uani 1 1 d . . .
N2 N 0.1969(2) 0.94633(19) 0.3993(2) 0.0111(7) Uani 1 1 d . . .
C17 C 0.1021(3) 0.6924(2) 0.3856(3) 0.0182(9) Uani 1 1 d . . .
H17 H 0.1320 0.7068 0.4359 0.022 Uiso 1 1 calc R . .
N4 N 0.8276(2) 0.8919(2) 0.2665(2) 0.0186(8) Uani 1 1 d . . .
H4A H 0.8538 0.9351 0.2694 0.022 Uiso 1 1 calc R . .
C38 C -0.0727(3) 1.0791(2) 0.3276(2) 0.0127(8) Uani 1 1 d . . .
C40 C -0.0995(3) 1.1623(2) 0.4078(3) 0.0160(9) Uani 1 1 d . . .
C37 C 0.0068(3) 1.1084(2) 0.3523(2) 0.0113(8) Uani 1 1 d . . .
N3 N 0.8663(2) 0.8453(2) 0.7898(2) 0.0220(9) Uani 1 1 d . . .
H3A H 0.9153 0.8681 0.8010 0.026 Uiso 1 1 calc R . .
C20 C 0.0145(3) 0.6493(2) 0.2408(3) 0.0188(9) Uani 1 1 d . . .
H20 H -0.0147 0.6335 0.1909 0.023 Uiso 1 1 calc R . .
C7 C 0.2691(3) 0.9725(2) 0.4252(2) 0.0124(8) Uani 1 1 d . . .
C23 C -0.0230(3) 0.7385(2) 0.1146(3) 0.0157(9) Uani 1 1 d . . .
C1 C 0.2999(3) 0.9233(2) 0.3224(2) 0.0120(8) Uani 1 1 d . . .
C16 C 0.0972(3) 0.7388(2) 0.3285(3) 0.0142(9) Uani 1 1 d . . .
C42 C 0.0311(3) 1.1613(2) 0.4067(3) 0.0154(9) Uani 1 1 d . . .
C24 C 0.0051(3) 0.7026(3) 0.0695(3) 0.0189(10) Uani 1 1 d . . .
H24 H 0.0616 0.6945 0.0863 0.023 Uiso 1 1 calc R . .
C10 C 0.3622(3) 1.0105(3) 0.6321(3) 0.0226(11) Uani 1 1 d . . .
H10 H 0.3818 0.9845 0.6775 0.027 Uiso 1 1 calc R . .
C8 C 0.3023(3) 1.0122(2) 0.4981(3) 0.0135(9) Uani 1 1 d . . .
C41 C -0.0222(3) 1.1880(2) 0.4340(3) 0.0172(9) Uani 1 1 d . . .
C6 C 0.3215(2) 0.9657(2) 0.3876(2) 0.0123(8) Uani 1 1 d . . .
C35 C -0.2130(3) 1.0296(3) -0.0314(3) 0.0168(9) Uani 1 1 d . . .
C22 C 0.0346(3) 0.7653(2) 0.1901(2) 0.0132(8) Uani 1 1 d . . .
C47 C 0.8590(3) 0.9134(3) 0.4015(3) 0.0251(11) Uani 1 1 d . . .
H47A H 0.8342 0.9135 0.4362 0.038 Uiso 1 1 calc R . .
H47B H 0.8806 0.9610 0.4003 0.038 Uiso 1 1 calc R . .
H47C H 0.9032 0.8785 0.4180 0.038 Uiso 1 1 calc R . .
C36 C -0.1837(3) 0.9832(2) 0.0288(3) 0.0145(9) Uani 1 1 d . . .
C33 C -0.1174(3) 1.1181(2) 0.0437(3) 0.0148(9) Uani 1 1 d . . .
C30 C 0.0826(3) 0.9465(2) 0.1539(3) 0.0157(9) Uani 1 1 d . . .
H30A H 0.1382 0.9437 0.1574 0.019 Uiso 1 1 calc R . .
H30B H 0.0520 0.9826 0.1158 0.019 Uiso 1 1 calc R . .
C27 C -0.1600(3) 0.7257(3) 0.0201(3) 0.0226(10) Uani 1 1 d . . .
H27 H -0.2165 0.7336 0.0033 0.027 Uiso 1 1 calc R . .
C26 C -0.1325(3) 0.6910(3) -0.0251(3) 0.0217(10) Uani 1 1 d . . .
H26 H -0.1699 0.6755 -0.0732 0.026 Uiso 1 1 calc R . .
C29 C 0.0410(3) 0.8740(2) 0.1309(2) 0.0143(9) Uani 1 1 d . . .
H29A H -0.0186 0.8803 0.1069 0.017 Uiso 1 1 calc R . .
H29B H 0.0571 0.8509 0.0948 0.017 Uiso 1 1 calc R . .
C2 C 0.3539(3) 0.9213(3) 0.2895(3) 0.0172(9) Uani 1 1 d . . .
H2 H 0.3401 0.8938 0.2457 0.021 Uiso 1 1 calc R . .
C21 C 0.0497(3) 0.7183(2) 0.2539(3) 0.0134(8) Uani 1 1 d . . .
C14 C 0.1454(3) 0.9628(2) 0.4374(3) 0.0141(9) Uani 1 1 d . . .
H14A H 0.1391 1.0151 0.4394 0.017 Uiso 1 1 calc R . .
H14B H 0.1713 0.9444 0.4890 0.017 Uiso 1 1 calc R . .
C39 C -0.1246(3) 1.1082(2) 0.3547(3) 0.0152(9) Uani 1 1 d . . .
C34 C -0.1816(3) 1.0985(3) -0.0242(3) 0.0159(9) Uani 1 1 d . . .
C28 C -0.1058(3) 0.7491(3) 0.0901(3) 0.0198(10) Uani 1 1 d . . .
H28 H -0.1253 0.7724 0.1213 0.024 Uiso 1 1 calc R . .
C32 C -0.0848(2) 1.0712(2) 0.1035(2) 0.0113(8) Uani 1 1 d . . .
C12 C 0.3353(3) 1.1226(3) 0.5673(4) 0.0304(13) Uani 1 1 d . . .
H12 H 0.3361 1.1733 0.5683 0.036 Uiso 1 1 calc R . .
C31 C -0.1205(3) 1.0018(2) 0.0973(3) 0.0124(8) Uani 1 1 d . . .
C19 C 0.0208(3) 0.6045(3) 0.2972(3) 0.0242(11) Uani 1 1 d . . .
H19 H -0.0044 0.5589 0.2864 0.029 Uiso 1 1 calc R . .
C15 C 0.0623(3) 0.9281(3) 0.3948(2) 0.0137(9) Uani 1 1 d . . .
H15A H 0.0636 0.8787 0.4128 0.016 Uiso 1 1 calc R . .
H15B H 0.0209 0.9551 0.4038 0.016 Uiso 1 1 calc R . .
C5 C 0.3969(3) 1.0014(2) 0.4162(3) 0.0162(9) Uani 1 1 d . . .
H5 H 0.4126 1.0288 0.4604 0.019 Uiso 1 1 calc R . .
C11 C 0.3645(3) 1.0844(3) 0.6329(3) 0.0285(12) Uani 1 1 d . . .
H11 H 0.3864 1.1090 0.6791 0.034 Uiso 1 1 calc R . .
C4 C 0.4483(3) 0.9982(3) 0.3829(3) 0.0212(10) Uani 1 1 d . . .
H4 H 0.4983 1.0233 0.4034 0.025 Uiso 1 1 calc R . .
C44 C 0.7600(3) 0.8867(3) 0.1892(3) 0.0268(11) Uani 1 1 d . . .
H44A H 0.7212 0.8496 0.1885 0.032 Uiso 1 1 calc R . .
H44B H 0.7827 0.8716 0.1547 0.032 Uiso 1 1 calc R . .
C3 C 0.4263(3) 0.9581(3) 0.3191(3) 0.0224(10) Uani 1 1 d . . .
H3 H 0.4613 0.9558 0.2954 0.027 Uiso 1 1 calc R . .
C25 C -0.0501(3) 0.6787(3) -0.0008(3) 0.0242(11) Uani 1 1 d . . .
H25 H -0.0313 0.6540 -0.0319 0.029 Uiso 1 1 calc R . .
C46 C 0.8568(3) 0.7588(3) 0.2738(3) 0.0278(12) Uani 1 1 d . . .
H46A H 0.9007 0.7244 0.2837 0.042 Uiso 1 1 calc R . .
H46B H 0.8141 0.7515 0.2233 0.042 Uiso 1 1 calc R . .
H46C H 0.8344 0.7519 0.3098 0.042 Uiso 1 1 calc R . .
C9 C 0.3310(3) 0.9745(3) 0.5642(3) 0.0167(9) Uani 1 1 d . . .
H9 H 0.3294 0.9238 0.5634 0.020 Uiso 1 1 calc R . .
C45 C 0.7959(3) 0.8938(3) 0.3246(3) 0.0207(10) Uani 1 1 d . . .
H45A H 0.7734 0.8463 0.3268 0.025 Uiso 1 1 calc R . .
H45B H 0.7509 0.9287 0.3090 0.025 Uiso 1 1 calc R . .
C48 C 0.7151(4) 0.9562(4) 0.1621(4) 0.0366(14) Uani 1 1 d . . .
H48A H 0.6716 0.9497 0.1118 0.055 Uiso 1 1 calc R . .
H48B H 0.7528 0.9929 0.1613 0.055 Uiso 1 1 calc R . .
H48C H 0.6916 0.9710 0.1956 0.055 Uiso 1 1 calc R . .
C43 C 0.8897(3) 0.8334(3) 0.2807(3) 0.0224(10) Uani 1 1 d . . .
H43A H 0.9136 0.8391 0.2451 0.027 Uiso 1 1 calc R . .
H43B H 0.9339 0.8396 0.3314 0.027 Uiso 1 1 calc R . .
C53 C 0.8957(4) 0.8732(3) 0.9214(3) 0.0302(12) Uani 1 1 d . . .
H53A H 0.8977 0.8520 0.9670 0.045 Uiso 1 1 calc R . .
H53B H 0.8562 0.9122 0.9052 0.045 Uiso 1 1 calc R . .
H53C H 0.9494 0.8917 0.9310 0.045 Uiso 1 1 calc R . .
C18 C 0.0648(3) 0.6265(3) 0.3707(3) 0.0225(10) Uani 1 1 d . . .
H18 H 0.0690 0.5962 0.4104 0.027 Uiso 1 1 calc R . .
C52 C 0.9344(4) 0.7466(3) 0.7545(4) 0.0325(13) Uani 1 1 d . . .
H52A H 0.9262 0.7083 0.7185 0.049 Uiso 1 1 calc R . .
H52B H 0.9535 0.7263 0.8044 0.049 Uiso 1 1 calc R . .
H52C H 0.9749 0.7802 0.7535 0.049 Uiso 1 1 calc R . .
C13 C 0.3050(3) 1.0868(3) 0.5005(3) 0.0202(10) Uani 1 1 d . . .
H13 H 0.2856 1.1131 0.4553 0.024 Uiso 1 1 calc R . .
C49 C 0.8700(3) 0.8154(3) 0.8596(3) 0.0290(12) Uani 1 1 d . . .
H49A H 0.9095 0.7756 0.8764 0.035 Uiso 1 1 calc R . .
H49B H 0.8162 0.7962 0.8505 0.035 Uiso 1 1 calc R . .
C51 C 0.7996(3) 0.8985(3) 0.7518(4) 0.0361(14) Uani 1 1 d . . .
H51A H 0.8013 0.9141 0.7051 0.043 Uiso 1 1 calc R . .
H51B H 0.8099 0.9410 0.7842 0.043 Uiso 1 1 calc R . .
C50 C 0.8573(4) 0.7843(4) 0.7349(4) 0.0389(14) Uani 1 1 d . . .
H50A H 0.8162 0.7500 0.7347 0.047 Uiso 1 1 calc R . .
H50B H 0.8378 0.8042 0.6841 0.047 Uiso 1 1 calc R . .
C54 C 0.7158(3) 0.8708(4) 0.7334(4) 0.0428(17) Uani 1 1 d . . .
H54A H 0.6758 0.9085 0.7090 0.064 Uiso 1 1 calc R . .
H54B H 0.7129 0.8563 0.7793 0.064 Uiso 1 1 calc R . .
H54C H 0.7041 0.8297 0.7000 0.064 Uiso 1 1 calc R . .
Cl9 Cl 0.13782(8) 0.74955(7) 0.76022(8) 0.0300(3) Uani 1 1 d . . .
Cl12 Cl 0.25988(8) 0.79451(8) 0.90606(8) 0.0328(3) Uani 1 1 d . . .
C55 C 0.1819(4) 0.8215(3) 0.8200(3) 0.0294(12) Uani 1 1 d . . .
H55A H 0.1396 0.8468 0.8289 0.035 Uiso 1 1 calc R . .
H55B H 0.2045 0.8553 0.7958 0.035 Uiso 1 1 calc R . .

loop_
_atom_site_aniso_label
_atom_site_aniso_U_11
_atom_site_aniso_U_22
_atom_site_aniso_U_33
_atom_site_aniso_U_23
_atom_site_aniso_U_13
_atom_site_aniso_U_12
Cl21 0.105(2) 0.0785(17) 0.0759(17) -0.0058(14) 0.0199(16) -0.0005(15)
Cl20 0.300(6) 0.0581(17) 0.077(2) -0.0152(15) 0.035(3) -0.036(3)
C56 0.054(5) 0.054(5) 0.103(7) 0.026(5) 0.040(5) -0.004(4)
Fe1 0.0077(3) 0.0084(3) 0.0154(3) -0.0018(3) 0.0059(3) -0.0014(2)
Fe2 0.0084(3) 0.0084(3) 0.0150(3) -0.0001(3) 0.0086(3) -0.0012(2)
Cl3 0.0204(5) 0.0165(5) 0.0216(5) -0.0025(4) 0.0077(5) -0.0075(4)
Cl4 0.0215(5) 0.0116(5) 0.0292(6) 0.0042(4) 0.0116(5) -0.0008(4)
Cl5 0.0160(5) 0.0213(6) 0.0388(7) -0.0035(5) 0.0201(5) -0.0014(4)
Cl6 0.0183(5) 0.0205(5) 0.0253(6) -0.0085(4) 0.0113(5) -0.0065(4)
Cl7 0.0268(6) 0.0260(6) 0.0331(6) -0.0034(5) 0.0228(5) 0.0070(5)
Cl8 0.0247(6) 0.0206(6) 0.0231(6) 0.0084(4) 0.0079(5) 0.0052(5)
Cl10 0.0220(6) 0.0254(6) 0.0189(5) -0.0016(4) 0.0023(5) -0.0008(5)
Cl11 0.0316(6) 0.0244(6) 0.0292(6) -0.0125(5) 0.0170(5) -0.0014(5)
O8 0.0111(14) 0.0114(14) 0.0194(15) -0.0009(12) 0.0090(13) -0.0018(11)
O2 0.0137(14) 0.0095(14) 0.0164(15) -0.0010(12) 0.0109(13) 0.0007(11)
O7 0.0106(14) 0.0113(14) 0.0216(16) -0.0031(12) 0.0096(13) -0.0004(11)
O4 0.0109(14) 0.0147(15) 0.0125(14) 0.0034(12) 0.0056(12) 0.0019(12)
O1 0.0200(16) 0.0101(15) 0.0209(17) -0.0002(13) 0.0031(14) -0.0040(13)
O5 0.0110(14) 0.0113(14) 0.0155(15) -0.0016(12) 0.0057(13) -0.0042(11)
O3 0.0120(15) 0.0154(15) 0.0204(16) -0.0067(13) 0.0085(13) -0.0009(12)
O6 0.0137(15) 0.0110(14) 0.0225(16) -0.0005(12) 0.0110(14) -0.0019(12)
N1 0.0092(16) 0.0093(17) 0.0181(18) 0.0000(14) 0.0072(15) -0.0003(13)
N2 0.0082(16) 0.0099(17) 0.0156(17) 0.0000(14) 0.0055(15) -0.0006(13)
C17 0.020(2) 0.012(2) 0.022(2) 0.0015(18) 0.008(2) 0.0021(18)
N4 0.0179(19) 0.018(2) 0.023(2) -0.0053(16) 0.0121(18) -0.0094(16)
C38 0.019(2) 0.011(2) 0.015(2) 0.0023(16) 0.0139(19) 0.0007(17)
C40 0.021(2) 0.014(2) 0.022(2) 0.0045(18) 0.017(2) 0.0045(18)
C37 0.012(2) 0.012(2) 0.014(2) 0.0028(16) 0.0086(17) 0.0019(16)
N3 0.0143(19) 0.024(2) 0.029(2) 0.0057(18) 0.0097(18) -0.0055(17)
C20 0.025(2) 0.012(2) 0.020(2) -0.0018(18) 0.010(2) -0.0029(18)
C7 0.012(2) 0.0076(19) 0.018(2) 0.0022(16) 0.0072(18) 0.0027(16)
C23 0.020(2) 0.0075(19) 0.019(2) -0.0016(17) 0.0081(19) -0.0048(17)
C1 0.0086(19) 0.016(2) 0.0084(19) 0.0031(16) 0.0003(16) 0.0024(16)
C16 0.014(2) 0.0085(19) 0.021(2) -0.0008(17) 0.0095(19) 0.0035(16)
C42 0.019(2) 0.013(2) 0.017(2) 0.0031(17) 0.0104(19) 0.0002(17)
C24 0.024(2) 0.016(2) 0.021(2) -0.0003(18) 0.013(2) 0.0036(18)
C10 0.011(2) 0.037(3) 0.019(2) -0.008(2) 0.007(2) -0.002(2)
C8 0.011(2) 0.012(2) 0.023(2) -0.0045(17) 0.0124(19) -0.0027(16)
C41 0.030(3) 0.011(2) 0.017(2) -0.0029(17) 0.015(2) -0.0022(18)
C6 0.0063(19) 0.013(2) 0.016(2) 0.0010(17) 0.0042(17) 0.0006(16)
C35 0.015(2) 0.021(2) 0.014(2) -0.0023(18) 0.0051(19) -0.0009(18)
C22 0.013(2) 0.013(2) 0.018(2) -0.0006(17) 0.0105(18) 0.0043(16)
C47 0.031(3) 0.026(3) 0.026(3) 0.002(2) 0.020(2) -0.002(2)
C36 0.013(2) 0.012(2) 0.019(2) -0.0027(17) 0.0075(18) -0.0021(16)
C33 0.015(2) 0.012(2) 0.022(2) -0.0023(17) 0.0125(19) -0.0021(16)
C30 0.019(2) 0.011(2) 0.024(2) -0.0004(18) 0.016(2) -0.0007(17)
C27 0.021(2) 0.017(2) 0.027(3) 0.001(2) 0.008(2) -0.0088(19)
C26 0.031(3) 0.012(2) 0.017(2) -0.0025(18) 0.007(2) -0.009(2)
C29 0.016(2) 0.013(2) 0.015(2) -0.0009(17) 0.0081(18) 0.0001(17)
C2 0.017(2) 0.018(2) 0.019(2) 0.0031(18) 0.0102(19) 0.0034(18)
C21 0.012(2) 0.0084(19) 0.019(2) -0.0007(17) 0.0060(18) -0.0007(16)
C14 0.010(2) 0.016(2) 0.021(2) -0.0001(18) 0.0120(19) 0.0003(16)
C39 0.012(2) 0.016(2) 0.023(2) 0.0062(18) 0.0134(19) 0.0006(17)
C34 0.016(2) 0.016(2) 0.017(2) 0.0040(18) 0.0086(19) 0.0039(18)
C28 0.024(2) 0.017(2) 0.024(2) -0.0032(19) 0.015(2) -0.0017(19)
C32 0.0080(19) 0.015(2) 0.015(2) -0.0035(16) 0.0086(17) 0.0007(16)
C12 0.027(3) 0.018(2) 0.055(4) -0.016(2) 0.026(3) -0.005(2)
C31 0.013(2) 0.012(2) 0.019(2) -0.0011(17) 0.0127(19) 0.0018(16)
C19 0.030(3) 0.012(2) 0.028(3) -0.001(2) 0.011(2) -0.007(2)
C15 0.0087(19) 0.021(2) 0.013(2) 0.0030(17) 0.0055(17) -0.0021(17)
C5 0.008(2) 0.018(2) 0.022(2) 0.0028(18) 0.0060(19) -0.0024(17)
C11 0.012(2) 0.039(3) 0.037(3) -0.019(3) 0.013(2) -0.007(2)
C4 0.008(2) 0.029(3) 0.026(3) 0.003(2) 0.007(2) -0.0037(18)
C44 0.031(3) 0.029(3) 0.027(3) -0.002(2) 0.018(2) -0.008(2)
C3 0.013(2) 0.037(3) 0.022(2) 0.005(2) 0.012(2) 0.000(2)
C25 0.041(3) 0.018(2) 0.021(2) -0.0054(19) 0.020(2) -0.004(2)
C46 0.026(3) 0.022(3) 0.042(3) -0.001(2) 0.021(3) -0.005(2)
C9 0.011(2) 0.018(2) 0.025(2) -0.0009(19) 0.0104(19) 0.0015(17)
C45 0.021(2) 0.023(2) 0.030(3) -0.004(2) 0.022(2) -0.0082(19)
C48 0.032(3) 0.038(3) 0.040(3) -0.002(3) 0.017(3) 0.002(3)
C43 0.020(2) 0.022(2) 0.035(3) -0.006(2) 0.022(2) -0.007(2)
C53 0.037(3) 0.029(3) 0.036(3) 0.005(2) 0.027(3) 0.009(2)
C18 0.029(3) 0.018(2) 0.019(2) 0.0072(19) 0.008(2) 0.001(2)
C52 0.034(3) 0.024(3) 0.042(3) -0.009(2) 0.019(3) -0.008(2)
C13 0.021(2) 0.014(2) 0.030(3) -0.0025(19) 0.014(2) -0.0024(18)
C49 0.027(3) 0.029(3) 0.031(3) 0.006(2) 0.013(2) -0.004(2)
C51 0.027(3) 0.029(3) 0.047(4) 0.017(3) 0.011(3) -0.002(2)
C50 0.041(3) 0.038(3) 0.044(4) -0.008(3) 0.025(3) -0.008(3)
C54 0.019(3) 0.037(3) 0.063(4) 0.017(3) 0.008(3) -0.002(2)
Cl9 0.0249(6) 0.0259(6) 0.0388(7) 0.0079(5) 0.0136(6) 0.0071(5)
Cl12 0.0283(6) 0.0410(8) 0.0306(7) 0.0064(6) 0.0143(6) 0.0102(6)
C55 0.038(3) 0.028(3) 0.022(3) 0.007(2) 0.012(2) 0.011(2)

loop_
_atom_type_symbol
_atom_type_description
_atom_type_scat_dispersion_real
_atom_type_scat_dispersion_imag
_atom_type_scat_source
C C 0.0181 0.0091 'International Tables Vol C Tables 4.2.6.8 and 6.1.1.4'
H H 0.0000 0.0000 'International Tables Vol C Tables 4.2.6.8 and 6.1.1.4'
N N 0.0311 0.0180 'International Tables Vol C Tables 4.2.6.8 and 6.1.1.4'
O O 0.0492 0.0322 'International Tables Vol C Tables 4.2.6.8 and 6.1.1.4'
Cl Cl 0.3639 0.7018 'International Tables Vol C Tables 4.2.6.8 and 6.1.1.4'
Fe Fe -1.1336 3.1974 'International Tables Vol C Tables 4.2.6.8 and 6.1.1.4'

loop_
_geom_angle_atom_site_label_1
_geom_angle_atom_site_label_2
_geom_angle_atom_site_label_3
_geom_angle
_geom_angle_site_symmetry_1
_geom_angle_site_symmetry_3
_geom_angle_publ_flag
Cl20 C56 Cl21 111.4(5) . . ?
O1 Fe1 O3 99.76(15) . . ?
O1 Fe1 O4 94.58(14) . . ?
O3 Fe1 O4 158.64(13) . . ?
O1 Fe1 O2 159.53(14) . . ?
O3 Fe1 O2 94.95(13) . . ?
O4 Fe1 O2 75.75(12) . . ?
O1 Fe1 N2 94.24(14) . . ?
O3 Fe1 N2 85.09(13) . . ?
O4 Fe1 N2 78.10(13) . . ?
O2 Fe1 N2 101.17(13) . . ?
O1 Fe1 N1 85.57(14) . . ?
O3 Fe1 N1 96.23(13) . . ?
O4 Fe1 N1 100.61(13) . . ?
O2 Fe1 N1 78.72(13) . . ?
N2 Fe1 N1 178.68(13) . . ?
O5 Fe2 O8 159.17(13) . . ?
O5 Fe2 O4 102.82(13) . . ?
O8 Fe2 O4 93.33(13) . . ?
O5 Fe2 O2 93.54(13) . . ?
O8 Fe2 O2 103.24(12) . . ?
O4 Fe2 O2 75.72(12) . . ?
O5 Fe2 O7 84.95(13) . . ?
O8 Fe2 O7 81.33(12) . . ?
O4 Fe2 O7 92.23(12) . . ?
O2 Fe2 O7 167.23(13) . . ?
O5 Fe2 O6 81.39(13) . . ?
O8 Fe2 O6 85.94(13) . . ?
O4 Fe2 O6 166.40(12) . . ?
O2 Fe2 O6 91.20(12) . . ?
O7 Fe2 O6 101.07(13) . . ?
C37 O8 Fe2 113.0(3) . . ?
C30 O2 Fe1 110.4(3) . . ?
C30 O2 Fe2 127.8(3) . . ?
Fe1 O2 Fe2 103.96(13) . . ?
C38 O7 Fe2 111.6(3) . . ?
C15 O4 Fe1 110.9(2) . . ?
C15 O4 Fe2 127.6(3) . . ?
Fe1 O4 Fe2 104.55(13) . . ?
C16 O1 Fe1 133.8(3) . . ?
C31 O5 Fe2 113.1(3) . . ?
C1 O3 Fe1 133.2(3) . . ?
C32 O6 Fe2 111.4(3) . . ?
C22 N1 C29 118.5(4) . . ?
C22 N1 Fe1 128.6(3) . . ?
C29 N1 Fe1 112.0(3) . . ?
C7 N2 C14 119.0(4) . . ?
C7 N2 Fe1 128.5(3) . . ?
C14 N2 Fe1 112.1(3) . . ?
C18 C17 C16 121.8(5) . . ?
C44 N4 C45 111.8(4) . . ?
C44 N4 C43 111.1(4) . . ?
C45 N4 C43 112.5(4) . . ?
O7 C38 C39 124.2(4) . . ?
O7 C38 C37 116.9(4) . . ?
C39 C38 C37 118.8(4) . . ?
C41 C40 C39 119.6(4) . . ?
C41 C40 Cl7 120.9(4) . . ?
C39 C40 Cl7 119.5(4) . . ?
O8 C37 C42 124.6(4) . . ?
O8 C37 C38 117.1(4) . . ?
C42 C37 C38 118.3(4) . . ?
C49 N3 C51 115.1(4) . . ?
C49 N3 C50 109.7(4) . . ?
C51 N3 C50 108.7(5) . . ?
C19 C20 C21 122.6(5) . . ?
N2 C7 C6 123.3(4) . . ?
N2 C7 C8 119.2(4) . . ?
C6 C7 C8 117.5(4) . . ?
C28 C23 C24 119.7(4) . . ?
C28 C23 C22 119.3(4) . . ?
C24 C23 C22 121.1(4) . . ?
O3 C1 C2 118.2(4) . . ?
O3 C1 C6 123.8(4) . . ?
C2 C1 C6 118.0(4) . . ?
O1 C16 C17 117.3(4) . . ?
O1 C16 C21 124.0(4) . . ?
C17 C16 C21 118.7(4) . . ?
C37 C42 C41 121.2(4) . . ?
C37 C42 Cl6 118.0(3) . . ?
C41 C42 Cl6 120.7(4) . . ?
C23 C24 C25 119.7(5) . . ?
C11 C10 C9 119.5(5) . . ?
C9 C8 C13 119.0(4) . . ?
C9 C8 C7 119.7(4) . . ?
C13 C8 C7 121.3(4) . . ?
C40 C41 C42 120.4(4) . . ?
C40 C41 Cl11 119.8(4) . . ?
C42 C41 Cl11 119.8(4) . . ?
C5 C6 C1 117.9(4) . . ?
C5 C6 C7 119.7(4) . . ?
C1 C6 C7 122.4(4) . . ?
C36 C35 C34 120.2(4) . . ?
C36 C35 Cl10 120.2(4) . . ?
C34 C35 Cl10 119.6(4) . . ?
N1 C22 C21 122.5(4) . . ?
N1 C22 C23 120.4(4) . . ?
C21 C22 C23 117.0(4) . . ?
C35 C36 C31 122.3(4) . . ?
C35 C36 Cl3 119.4(4) . . ?
C31 C36 Cl3 118.3(4) . . ?
C32 C33 C34 122.0(4) . . ?
C32 C33 Cl4 118.5(4) . . ?
C34 C33 Cl4 119.5(4) . . ?
O2 C30 C29 110.1(3) . . ?
C26 C27 C28 120.4(5) . . ?
C27 C26 C25 120.2(5) . . ?
N1 C29 C30 109.0(4) . . ?
C3 C2 C1 121.8(5) . . ?
C16 C21 C20 117.7(4) . . ?
C16 C21 C22 123.2(4) . . ?
C20 C21 C22 119.1(4) . . ?
N2 C14 C15 109.1(4) . . ?
C40 C39 C38 121.6(4) . . ?
C40 C39 Cl5 119.8(3) . . ?
C38 C39 Cl5 118.6(4) . . ?
C35 C34 C33 118.4(4) . . ?
C35 C34 Cl8 121.2(4) . . ?
C33 C34 Cl8 120.4(4) . . ?
C27 C28 C23 120.2(4) . . ?
O6 C32 C33 124.1(4) . . ?
O6 C32 C31 116.6(4) . . ?
C33 C32 C31 119.3(4) . . ?
C13 C12 C11 119.5(5) . . ?
O5 C31 C36 125.2(4) . . ?
O5 C31 C32 117.3(4) . . ?
C36 C31 C32 117.5(4) . . ?
C20 C19 C18 119.2(5) . . ?
O4 C15 C14 110.2(3) . . ?
C4 C5 C6 122.6(5) . . ?
C12 C11 C10 120.7(5) . . ?
C5 C4 C3 119.1(4) . . ?
N4 C44 C48 112.9(5) . . ?
C2 C3 C4 120.5(4) . . ?
C26 C25 C24 119.9(4) . . ?
C8 C9 C10 120.3(5) . . ?
N4 C45 C47 114.1(4) . . ?
C46 C43 N4 114.7(4) . . ?
C17 C18 C19 119.8(5) . . ?
C12 C13 C8 120.9(5) . . ?
N3 C49 C53 111.1(4) . . ?
N3 C51 C54 114.3(5) . . ?
C52 C50 N3 112.0(5) . . ?
Cl9 C55 Cl12 112.4(3) . . ?

loop_
_geom_bond_atom_site_label_1
_geom_bond_atom_site_label_2
_geom_bond_distance
_geom_bond_site_symmetry_2
_geom_bond_publ_flag
Cl21 C56 1.725(10) . ?
Cl20 C56 1.690(11) . ?
Fe1 O1 1.911(3) . ?
Fe1 O3 1.921(3) . ?
Fe1 O4 2.013(3) . ?
Fe1 O2 2.021(3) . ?
Fe1 N2 2.145(4) . ?
Fe1 N1 2.147(4) . ?
Fe2 O5 1.998(3) . ?
Fe2 O8 1.999(3) . ?
Fe2 O4 2.014(3) . ?
Fe2 O2 2.022(3) . ?
Fe2 O7 2.042(3) . ?
Fe2 O6 2.042(3) . ?
Cl3 C36 1.733(5) . ?
Cl4 C33 1.730(5) . ?
Cl5 C39 1.736(5) . ?
Cl6 C42 1.734(5) . ?
Cl7 C40 1.736(4) . ?
Cl8 C34 1.724(5) . ?
Cl10 C35 1.730(5) . ?
Cl11 C41 1.739(5) . ?
O8 C37 1.328(5) . ?
O2 C30 1.419(5) . ?
O7 C38 1.328(5) . ?
O4 C15 1.416(5) . ?
O1 C16 1.315(6) . ?
O5 C31 1.312(5) . ?
O3 C1 1.303(5) . ?
O6 C32 1.330(5) . ?
N1 C22 1.293(6) . ?
N1 C29 1.478(6) . ?
N2 C7 1.289(6) . ?
N2 C14 1.480(5) . ?
C17 C18 1.380(7) . ?
C17 C16 1.407(7) . ?
N4 C44 1.503(7) . ?
N4 C45 1.507(6) . ?
N4 C43 1.515(6) . ?
C38 C39 1.394(6) . ?
C38 C37 1.427(6) . ?
C40 C41 1.365(7) . ?
C40 C39 1.393(7) . ?
C37 C42 1.393(6) . ?
N3 C49 1.475(7) . ?
N3 C51 1.502(7) . ?
N3 C50 1.543(8) . ?
C20 C19 1.368(7) . ?
C20 C21 1.419(6) . ?
C7 C6 1.460(6) . ?
C7 C8 1.507(6) . ?
C23 C28 1.389(7) . ?
C23 C24 1.392(6) . ?
C23 C22 1.501(6) . ?
C1 C2 1.406(6) . ?
C1 C6 1.427(6) . ?
C16 C21 1.411(6) . ?
C42 C41 1.402(6) . ?
C24 C25 1.400(7) . ?
C10 C11 1.386(8) . ?
C10 C9 1.395(7) . ?
C8 C9 1.385(7) . ?
C8 C13 1.398(6) . ?
C6 C5 1.412(6) . ?
C35 C36 1.388(7) . ?
C35 C34 1.396(7) . ?
C22 C21 1.473(6) . ?
C47 C45 1.513(7) . ?
C36 C31 1.397(7) . ?
C33 C32 1.391(6) . ?
C33 C34 1.402(7) . ?
C30 C29 1.529(6) . ?
C27 C26 1.374(7) . ?
C27 C28 1.387(7) . ?
C26 C25 1.388(8) . ?
C2 C3 1.378(7) . ?
C14 C15 1.529(6) . ?
C32 C31 1.437(6) . ?
C12 C13 1.377(8) . ?
C12 C11 1.381(9) . ?
C19 C18 1.395(7) . ?
C5 C4 1.371(7) . ?
C4 C3 1.380(7) . ?
C44 C48 1.509(8) . ?
C46 C43 1.504(7) . ?
C53 C49 1.552(8) . ?
C52 C50 1.472(9) . ?
C51 C54 1.506(8) . ?
Cl9 C55 1.748(6) . ?
Cl12 C55 1.764(6) . ?
